data_1565257
loop_
_publ_author_name
'Singh, Munendra Pal'
'Baruah, Jubaraj B.'

_publ_section_title
;
 Detection of hydroxyaromatics in a superior manner by a water soluble
 fluorescent iron-complex
;
_journal_name_full 'Inorganica Chimica Acta'
_journal_page_first 119467
_journal_paper_doi 10.1016/j.ica.2020.119467
_journal_volume 504
_journal_year 2020
_chemical_formula_sum 'C66 H50 Fe2 N12 O28'
_chemical_formula_weight 1570.88
_space_group_crystal_system triclinic
_space_group_IT_number 2
_space_group_name_Hall '-P 1'
_space_group_name_H-M_alt 'P -1'
_atom_sites_solution_hydrogens mixed
_audit_creation_method SHELXL-2014/7
_cell_angle_alpha 95.836(7)
_cell_angle_beta 90.136(4)
_cell_angle_gamma 91.583(5)
_cell_formula_units_Z 1
_cell_length_a 9.2055(3)
_cell_length_b 12.3939(11)
_cell_length_c 14.7103(11)
_cell_measurement_reflns_used 3783
_cell_measurement_temperature 296(2)
_cell_measurement_theta_max 26.5550
_cell_measurement_theta_min 3.0450
_cell_volume 1669.0(2)
_computing_structure_refinement 'SHELXL-2014/7 (Sheldrick, 2014)'
_diffrn_ambient_temperature 296(2)
_diffrn_measured_fraction_theta_full 0.989
_diffrn_measured_fraction_theta_max 0.989
_diffrn_measurement_device_type 'CCD area detector'
_diffrn_measurement_method 'phi and omega scans'
_diffrn_radiation_type MoK\a
_diffrn_radiation_wavelength 0.71073
_diffrn_reflns_av_R_equivalents 0.0363
_diffrn_reflns_av_unetI/netI 0.0622
_diffrn_reflns_Laue_measured_fraction_full 0.989
_diffrn_reflns_Laue_measured_fraction_max 0.989
_diffrn_reflns_limit_h_max 9
_diffrn_reflns_limit_h_min -10
_diffrn_reflns_limit_k_max 14
_diffrn_reflns_limit_k_min -12
_diffrn_reflns_limit_l_max 17
_diffrn_reflns_limit_l_min -17
_diffrn_reflns_number 11198
_diffrn_reflns_point_group_measured_fraction_full 0.989
_diffrn_reflns_point_group_measured_fraction_max 0.989
_diffrn_reflns_theta_full 25.049
_diffrn_reflns_theta_max 25.049
_diffrn_reflns_theta_min 3.045
_exptl_absorpt_coefficient_mu 0.534
_exptl_absorpt_correction_T_max 1.00000
_exptl_absorpt_correction_T_min 0.79954
_exptl_absorpt_correction_type multi-scan
_exptl_absorpt_process_details multi-scan
_exptl_crystal_colour red
_exptl_crystal_density_diffrn 1.563
_exptl_crystal_description block
_exptl_crystal_F_000 806
_exptl_crystal_size_max 0.36
_exptl_crystal_size_mid 0.28
_exptl_crystal_size_min 0.21
_refine_diff_density_max 1.013
_refine_diff_density_min -0.343
_refine_diff_density_rms 0.058
_refine_ls_extinction_coef .
_refine_ls_extinction_method none
_refine_ls_goodness_of_fit_ref 1.038
_refine_ls_hydrogen_treatment constr
_refine_ls_matrix_type full
_refine_ls_number_parameters 491
_refine_ls_number_reflns 5845
_refine_ls_number_restraints 1
_refine_ls_restrained_S_all 1.038
_refine_ls_R_factor_all 0.0731
_refine_ls_R_factor_gt 0.0535
_refine_ls_shift/su_max 0.026
_refine_ls_shift/su_mean 0.001
_refine_ls_structure_factor_coef Fsqd
_refine_ls_weighting_details 'w=1/[\s^2^(Fo^2^)+(0.0742P)^2^+0.1815P] where P=(Fo^2^+2Fc^2^)/3'
_refine_ls_weighting_scheme calc
_refine_ls_wR_factor_gt 0.1361
_refine_ls_wR_factor_ref 0.1566
_reflns_Friedel_coverage 0.000
_reflns_Friedel_fraction_full .
_reflns_Friedel_fraction_max .
_reflns_number_gt 4362
_reflns_number_total 5845
_reflns_threshold_expression 'I > 2\s(I)'
_cod_data_source_file ICA-2020-504-119467.cif
_cod_data_source_block complex3
_cod_database_code 1565257
_shelx_shelxl_version_number 2014/7
_shelx_space_group_comment
;
The symmetry employed for this shelxl refinement is uniquely defined
by the following loop, which should always be used as a source of
symmetry information in preference to the above space-group names.
They are only intended as comments.
;

loop_
_space_group_symop_operation_xyz
'x, y, z'
'-x, -y, -z'

loop_
_atom_site_label
_atom_site_type_symbol
_atom_site_fract_x
_atom_site_fract_y
_atom_site_fract_z
_atom_site_U_iso_or_equiv
_atom_site_adp_type
_atom_site_occupancy
_atom_site_site_symmetry_order
_atom_site_calc_flag
_atom_site_refinement_flags_posn
_atom_site_refinement_flags_adp
_atom_site_refinement_flags_occupancy
_atom_site_disorder_assembly
_atom_site_disorder_group
Fe1 Fe 0.79058(5) 0.79167(3) 0.58047(3) 0.04332(19) Uani 1 1 d . . . . .
O8 O 0.6452(2) 0.70419(19) 0.49631(18) 0.0560(6) Uani 1 1 d . . . . .
O3 O 0.9215(2) 0.81605(19) 0.47457(17) 0.0529(6) Uani 1 1 d . . . . .
O7 O 0.9495(2) 0.80227(18) 0.67600(17) 0.0533(6) Uani 1 1 d . . . . .
O6 O 0.6403(2) 0.84058(19) 0.67404(17) 0.0569(6) Uani 1 1 d . . . . .
N5 N 0.8428(2) 0.6330(2) 0.58981(18) 0.0370(6) Uani 1 1 d . . . . .
O4 O 0.9845(3) 0.9243(2) 0.36800(18) 0.0673(7) Uani 1 1 d . . . . .
O11 O 0.4347(3) 0.6476(2) 0.3069(2) 0.0686(7) Uani 1 1 d . . . . .
H11 H 0.4903 0.6177 0.3393 0.103 Uiso 1 1 calc R U . . .
N4 N 0.7369(3) 0.9418(2) 0.54703(19) 0.0404(6) Uani 1 1 d . . . . .
O1 O 0.7977(3) 0.6057(2) 0.2092(2) 0.0710(8) Uani 1 1 d . . . . .
O9 O 0.5960(3) 0.5430(2) 0.41829(19) 0.0705(8) Uani 1 1 d . . . . .
O5 O 0.4859(3) 0.9698(2) 0.7229(2) 0.0700(8) Uani 1 1 d . . . . .
O10 O 1.1081(3) 0.7134(2) 0.7542(2) 0.0784(9) Uani 1 1 d . . . . .
O14 O 0.3002(3) 0.8766(2) 0.8426(2) 0.0744(8) Uani 1 1 d G . . . .
H14B H 0.3600 0.9025 0.8060 0.112 Uiso 1 1 d G U . . .
H14A H 0.2315 0.8424 0.8124 0.112 Uiso 1 1 d G U . . .
O2 O 0.5342(3) 0.8381(2) 0.0603(2) 0.0869(10) Uani 1 1 d . . . . .
N3 N 0.6577(3) 0.7206(2) 0.1393(2) 0.0564(8) Uani 1 1 d . . . . .
N6 N 0.1205(3) 0.3470(3) 0.0770(2) 0.0659(9) Uani 1 1 d . . . . .
C22 C 0.9494(3) 0.6126(3) 0.6462(2) 0.0420(8) Uani 1 1 d D . . . .
O12 O 0.0187(3) 0.3776(3) 0.0335(2) 0.0942(10) Uani 1 1 d . . . . .
C19 C 0.6390(3) 0.9975(3) 0.5973(3) 0.0462(8) Uani 1 1 d . . . . .
N2 N 1.0878(3) 0.8854(3) 0.1220(2) 0.0637(9) Uani 1 1 d . . . . .
C14 C 0.9120(3) 0.9018(3) 0.4330(2) 0.0452(8) Uani 1 1 d . . . . .
C12 C 0.4665(3) 0.4554(3) -0.0269(2) 0.0483(9) Uani 1 1 d . . . . .
C31 C 0.2018(3) 0.4247(3) 0.1373(2) 0.0507(9) Uani 1 1 d . . . . .
C8 C 0.6396(3) 0.5255(3) 0.0933(2) 0.0471(8) Uani 1 1 d . . . . .
C28 C 0.3604(3) 0.5725(3) 0.2522(2) 0.0491(8) Uani 1 1 d . . . . .
C21 C 1.0105(3) 0.7167(3) 0.6983(3) 0.0500(9) Uani 1 1 d D . . . .
C25 C 0.8106(4) 0.4482(3) 0.5388(3) 0.0540(9) Uani 1 1 d . . . . .
H25 H 0.7635 0.3933 0.5011 0.065 Uiso 1 1 calc R U . . .
C27 C 0.6605(3) 0.6021(3) 0.4778(2) 0.0472(8) Uani 1 1 d . . . . .
O13 O 0.1555(4) 0.2531(3) 0.0686(3) 0.1044(12) Uani 1 1 d . . . . .
C29 C 0.3853(3) 0.4622(3) 0.2519(2) 0.0488(8) Uani 1 1 d . . . . .
H29 H 0.4553 0.4388 0.2906 0.059 Uiso 1 1 calc R U . . .
C15 C 0.8014(3) 0.9805(3) 0.4748(2) 0.0451(8) Uani 1 1 d . . . . .
C26 C 0.7733(3) 0.5555(3) 0.5373(2) 0.0432(8) Uani 1 1 d . . . . .
C11 C 0.5055(3) 0.3487(3) -0.0139(3) 0.0504(9) Uani 1 1 d . . . . .
C20 C 0.5808(4) 0.9329(3) 0.6717(3) 0.0528(9) Uani 1 1 d . . . . .
N1 N 1.2334(4) 0.9440(3) 0.0229(3) 0.0773(10) Uani 1 1 d . . . . .
H1N H 1.2800 0.9490 -0.0272 0.093 Uiso 1 1 calc R U . . .
C16 C 0.7649(4) 1.0794(3) 0.4493(3) 0.0567(10) Uani 1 1 d . . . . .
H16 H 0.8072 1.1063 0.3985 0.068 Uiso 1 1 calc R U . . .
C7 C 0.7049(4) 0.6173(3) 0.1518(3) 0.0555(9) Uani 1 1 d . . . . .
C30 C 0.3070(3) 0.3881(3) 0.1947(2) 0.0508(9) Uani 1 1 d . . . . .
H30 H 0.3235 0.3143 0.1941 0.061 Uiso 1 1 calc R U . . .
C23 C 0.9907(4) 0.5073(3) 0.6519(3) 0.0517(9) Uani 1 1 d . . . . .
H23 H 1.0650 0.4926 0.6914 0.062 Uiso 1 1 calc R U . . .
C18 C 0.5995(4) 1.0980(3) 0.5757(3) 0.0594(10) Uani 1 1 d . . . . .
H18 H 0.5314 1.1376 0.6106 0.071 Uiso 1 1 calc R U . . .
C32 C 0.1758(4) 0.5335(3) 0.1374(3) 0.0567(9) Uani 1 1 d . . . . .
H32 H 0.1049 0.5572 0.0996 0.068 Uiso 1 1 calc R U . . .
C24 C 0.9202(4) 0.4246(3) 0.5983(3) 0.0579(10) Uani 1 1 d . . . . .
H24 H 0.9457 0.3531 0.6018 0.070 Uiso 1 1 calc R U . . .
C10 C 0.6081(4) 0.3336(3) 0.0527(3) 0.0574(10) Uani 1 1 d . . . . .
H10 H 0.6324 0.2634 0.0625 0.069 Uiso 1 1 calc R U . . .
C33 C 0.2571(4) 0.6062(3) 0.1947(3) 0.0585(10) Uani 1 1 d . . . . .
H33 H 0.2418 0.6801 0.1946 0.070 Uiso 1 1 calc R U . . .
C9 C 0.6752(3) 0.4203(3) 0.1050(3) 0.0552(10) Uani 1 1 d . . . . .
H9 H 0.7448 0.4075 0.1482 0.066 Uiso 1 1 calc R U . . .
C17 C 0.6634(4) 1.1387(3) 0.5012(3) 0.0659(12) Uani 1 1 d . . . . .
H17 H 0.6380 1.2066 0.4855 0.079 Uiso 1 1 calc R U . . .
C13 C 0.5609(4) 0.7443(3) 0.0709(3) 0.0602(10) Uani 1 1 d . . . . .
C5 C 0.8342(4) 0.8774(3) 0.1660(3) 0.0712(12) Uani 1 1 d . . . . .
H5B H 0.8090 0.8940 0.1050 0.085 Uiso 1 1 calc R U . . .
H5A H 0.8472 0.9456 0.2042 0.085 Uiso 1 1 calc R U . . .
C4 C 0.9732(4) 0.8194(3) 0.1623(3) 0.0631(10) Uani 1 1 d . . . . .
H4A H 1.0018 0.8056 0.2234 0.076 Uiso 1 1 calc R U . . .
H4B H 0.9606 0.7502 0.1256 0.076 Uiso 1 1 calc R U . . .
C1 C 1.1363(5) 0.8693(4) 0.0372(3) 0.0732(12) Uani 1 1 d . . . . .
H1 H 1.1056 0.8129 -0.0057 0.088 Uiso 1 1 calc R U . . .
C6 C 0.7104(4) 0.8125(3) 0.2033(3) 0.0696(12) Uani 1 1 d . . . . .
H6A H 0.7424 0.7850 0.2593 0.084 Uiso 1 1 calc R U . . .
H6B H 0.6305 0.8603 0.2185 0.084 Uiso 1 1 calc R U . . .
C3 C 1.1547(6) 0.9777(4) 0.1620(4) 0.0889(15) Uani 1 1 d . . . . .
H3 H 1.1387 1.0105 0.2207 0.107 Uiso 1 1 calc R U . . .
C2 C 1.2485(6) 1.0123(4) 0.1001(5) 0.0965(17) Uani 1 1 d . . . . .
H2 H 1.3119 1.0722 0.1090 0.116 Uiso 1 1 calc R U . . .

loop_
_atom_site_aniso_label
_atom_site_aniso_U_11
_atom_site_aniso_U_22
_atom_site_aniso_U_33
_atom_site_aniso_U_23
_atom_site_aniso_U_13
_atom_site_aniso_U_12
Fe1 0.0484(3) 0.0370(3) 0.0455(3) 0.0066(2) -0.0048(2) 0.0103(2)
O8 0.0534(13) 0.0534(16) 0.0616(17) 0.0057(13) -0.0155(12) 0.0092(11)
O3 0.0551(13) 0.0510(14) 0.0532(16) 0.0050(12) 0.0035(12) 0.0138(11)
O7 0.0624(13) 0.0417(13) 0.0558(16) 0.0055(12) -0.0164(12) 0.0029(10)
O6 0.0656(14) 0.0531(15) 0.0545(17) 0.0140(12) 0.0094(13) 0.0132(12)
N5 0.0398(13) 0.0387(14) 0.0334(15) 0.0067(12) -0.0009(12) 0.0049(11)
O4 0.0668(15) 0.092(2) 0.0443(16) 0.0131(15) 0.0026(13) -0.0039(14)
O11 0.0763(18) 0.0592(17) 0.070(2) 0.0063(15) -0.0160(15) -0.0011(13)
N4 0.0408(13) 0.0389(15) 0.0420(17) 0.0055(13) -0.0093(13) 0.0029(11)
O1 0.0760(16) 0.0729(18) 0.067(2) 0.0157(15) -0.0266(15) 0.0231(14)
O9 0.0830(17) 0.0680(18) 0.0586(18) 0.0006(15) -0.0222(15) -0.0106(14)
O5 0.0674(16) 0.0695(18) 0.072(2) -0.0039(15) 0.0229(15) 0.0171(13)
O10 0.0736(16) 0.082(2) 0.081(2) 0.0158(17) -0.0427(16) 0.0026(14)
O14 0.103(2) 0.0602(19) 0.0618(19) 0.0155(15) -0.0043(17) 0.0028(15)
O2 0.100(2) 0.0580(18) 0.104(3) 0.0072(17) -0.0331(19) 0.0397(16)
N3 0.0562(16) 0.0604(19) 0.054(2) 0.0076(16) -0.0037(15) 0.0240(14)
N6 0.070(2) 0.080(3) 0.047(2) -0.0012(18) -0.0138(17) 0.0166(18)
C22 0.0390(16) 0.0498(19) 0.0388(19) 0.0105(15) 0.0072(14) 0.0101(14)
O12 0.104(2) 0.099(2) 0.078(2) -0.0006(19) -0.0516(19) 0.0177(18)
C19 0.0400(16) 0.0399(18) 0.057(2) -0.0023(16) -0.0089(16) 0.0054(14)
N2 0.074(2) 0.061(2) 0.055(2) -0.0035(17) -0.0091(18) 0.0117(16)
C14 0.0431(17) 0.056(2) 0.0361(19) 0.0034(17) -0.0090(16) -0.0003(15)
C12 0.0425(17) 0.057(2) 0.049(2) 0.0183(17) 0.0073(16) 0.0229(15)
C31 0.0524(18) 0.065(2) 0.035(2) 0.0028(17) -0.0040(16) 0.0116(17)
C8 0.0397(16) 0.064(2) 0.041(2) 0.0169(17) 0.0045(15) 0.0201(15)
C28 0.0505(18) 0.055(2) 0.043(2) 0.0068(17) 0.0014(16) 0.0047(16)
C21 0.0473(18) 0.057(2) 0.047(2) 0.0120(18) -0.0065(17) 0.0035(15)
C25 0.072(2) 0.040(2) 0.050(2) 0.0043(17) 0.0149(19) -0.0034(16)
C27 0.0479(18) 0.051(2) 0.041(2) 0.0020(17) -0.0025(16) -0.0034(15)
O13 0.123(3) 0.081(2) 0.104(3) -0.024(2) -0.051(2) 0.026(2)
C29 0.0451(17) 0.065(2) 0.038(2) 0.0086(17) -0.0052(16) 0.0105(16)
C15 0.0413(16) 0.048(2) 0.047(2) 0.0094(16) -0.0164(15) -0.0066(14)
C26 0.0490(17) 0.0410(18) 0.040(2) 0.0076(15) 0.0072(15) -0.0001(14)
C11 0.0427(17) 0.060(2) 0.052(2) 0.0172(18) 0.0053(16) 0.0259(16)
C20 0.0504(19) 0.047(2) 0.059(3) -0.0030(18) -0.0053(18) 0.0058(16)
N1 0.082(2) 0.071(2) 0.084(3) 0.024(2) 0.005(2) 0.024(2)
C16 0.0522(19) 0.055(2) 0.066(3) 0.028(2) -0.0170(19) -0.0109(17)
C7 0.0494(19) 0.070(3) 0.051(2) 0.018(2) 0.0016(18) 0.0199(17)
C30 0.0551(19) 0.057(2) 0.041(2) 0.0075(17) -0.0004(17) 0.0163(16)
C23 0.0522(18) 0.054(2) 0.053(2) 0.0211(18) 0.0071(17) 0.0205(16)
C18 0.054(2) 0.042(2) 0.081(3) 0.000(2) -0.010(2) 0.0075(16)
C32 0.059(2) 0.073(3) 0.040(2) 0.0096(19) -0.0042(17) 0.0230(18)
C24 0.072(2) 0.040(2) 0.066(3) 0.0192(19) 0.018(2) 0.0177(17)
C10 0.0544(19) 0.062(2) 0.060(3) 0.020(2) -0.0004(18) 0.0267(18)
C33 0.066(2) 0.056(2) 0.056(3) 0.013(2) 0.003(2) 0.0199(18)
C9 0.0497(18) 0.071(3) 0.050(2) 0.022(2) -0.0057(17) 0.0251(17)
C17 0.055(2) 0.039(2) 0.106(4) 0.020(2) -0.017(2) 0.0004(16)
C13 0.054(2) 0.069(3) 0.060(3) 0.012(2) -0.0032(19) 0.0291(19)
C5 0.081(3) 0.064(3) 0.069(3) 0.005(2) -0.021(2) 0.029(2)
C4 0.081(2) 0.057(2) 0.053(2) 0.008(2) -0.004(2) 0.019(2)
C1 0.080(3) 0.077(3) 0.062(3) -0.003(2) 0.000(2) 0.016(2)
C6 0.078(3) 0.071(3) 0.061(3) 0.001(2) -0.008(2) 0.032(2)
C3 0.110(4) 0.072(3) 0.080(4) -0.012(3) -0.001(3) -0.001(3)
C2 0.103(4) 0.067(3) 0.118(5) 0.003(3) -0.014(4) -0.006(3)

loop_
_atom_type_symbol
_atom_type_description
_atom_type_scat_dispersion_real
_atom_type_scat_dispersion_imag
_atom_type_scat_source
C C 0.0033 0.0016 'International Tables Vol C Tables 4.2.6.8 and 6.1.1.4'
H H 0.0000 0.0000 'International Tables Vol C Tables 4.2.6.8 and 6.1.1.4'
Fe Fe 0.3463 0.8444 'International Tables Vol C Tables 4.2.6.8 and 6.1.1.4'
N N 0.0061 0.0033 'International Tables Vol C Tables 4.2.6.8 and 6.1.1.4'
O O 0.0106 0.0060 'International Tables Vol C Tables 4.2.6.8 and 6.1.1.4'

loop_
_geom_angle_atom_site_label_1
_geom_angle_atom_site_label_2
_geom_angle_atom_site_label_3
_geom_angle
_geom_angle_site_symmetry_1
_geom_angle_site_symmetry_3
O3 Fe1 O6 152.27(10) . .
O3 Fe1 O7 96.00(10) . .
O6 Fe1 O7 91.89(10) . .
O3 Fe1 O8 91.39(10) . .
O6 Fe1 O8 94.20(10) . .
O7 Fe1 O8 151.57(10) . .
O3 Fe1 N4 76.17(10) . .
O6 Fe1 N4 76.19(10) . .
O7 Fe1 N4 111.29(9) . .
O8 Fe1 N4 97.12(10) . .
O3 Fe1 N5 96.69(9) . .
O6 Fe1 N5 111.02(10) . .
O7 Fe1 N5 76.15(9) . .
O8 Fe1 N5 75.74(10) . .
N4 Fe1 N5 169.94(10) . .
C27 O8 Fe1 119.7(2) . .
C14 O3 Fe1 120.8(2) . .
C21 O7 Fe1 120.8(2) . .
C20 O6 Fe1 120.1(2) . .
C26 N5 C22 122.4(3) . .
C26 N5 Fe1 118.9(2) . .
C22 N5 Fe1 118.6(2) . .
C28 O11 H11 109.5 . .
C19 N4 C15 122.2(3) . .
C19 N4 Fe1 119.0(2) . .
C15 N4 Fe1 118.8(2) . .
H14B O14 H14A 109.5 . .
C7 N3 C13 125.0(3) . .
C7 N3 C6 118.2(3) . .
C13 N3 C6 116.8(3) . .
O13 N6 O12 121.2(4) . .
O13 N6 C31 119.6(3) . .
O12 N6 C31 119.2(4) . .
N5 C22 C23 120.2(3) . .
N5 C22 C21 111.4(3) . .
C23 C22 C21 128.4(3) . .
N4 C19 C18 120.2(3) . .
N4 C19 C20 110.8(3) . .
C18 C19 C20 128.9(3) . .
C1 N2 C3 107.4(4) . .
C1 N2 C4 125.5(4) . .
C3 N2 C4 126.9(4) . .
O4 C14 O3 126.3(3) . .
O4 C14 C15 120.3(3) . .
O3 C14 C15 113.4(3) . .
C11 C12 C12 119.8(4) . 2_665
C11 C12 C8 120.6(3) . 2_665
C12 C12 C8 119.6(4) 2_665 2_665
C32 C31 C30 121.2(3) . .
C32 C31 N6 119.7(3) . .
C30 C31 N6 119.1(3) . .
C9 C8 C12 119.5(3) . 2_665
C9 C8 C7 120.6(3) . .
C12 C8 C7 119.8(3) 2_665 .
O11 C28 C33 118.5(3) . .
O11 C28 C29 122.0(3) . .
C33 C28 C29 119.6(3) . .
O10 C21 O7 126.5(3) . .
O10 C21 C22 120.5(3) . .
O7 C21 C22 113.0(3) . .
C26 C25 C24 118.3(3) . .
C26 C25 H25 120.8 . .
C24 C25 H25 120.8 . .
O9 C27 O8 126.5(3) . .
O9 C27 C26 120.0(3) . .
O8 C27 C26 113.5(3) . .
C30 C29 C28 120.0(3) . .
C30 C29 H29 120.0 . .
C28 C29 H29 120.0 . .
N4 C15 C16 120.1(3) . .
N4 C15 C14 110.7(3) . .
C16 C15 C14 129.2(3) . .
N5 C26 C25 120.3(3) . .
N5 C26 C27 111.2(3) . .
C25 C26 C27 128.4(3) . .
C10 C11 C12 118.8(4) . .
C10 C11 C13 121.0(3) . 2_665
C12 C11 C13 120.2(3) . 2_665
O5 C20 O6 126.1(4) . .
O5 C20 C19 120.1(3) . .
O6 C20 C19 113.8(3) . .
C1 N1 C2 108.3(4) . .
C1 N1 H1N 125.8 . .
C2 N1 H1N 125.8 . .
C15 C16 C17 118.3(4) . .
C15 C16 H16 120.8 . .
C17 C16 H16 120.8 . .
O1 C7 N3 120.1(4) . .
O1 C7 C8 122.5(3) . .
N3 C7 C8 117.3(3) . .
C29 C30 C31 119.2(3) . .
C29 C30 H30 120.4 . .
C31 C30 H30 120.4 . .
C24 C23 C22 118.9(3) . .
C24 C23 H23 120.6 . .
C22 C23 H23 120.6 . .
C19 C18 C17 118.4(3) . .
C19 C18 H18 120.8 . .
C17 C18 H18 120.8 . .
C33 C32 C31 118.5(3) . .
C33 C32 H32 120.8 . .
C31 C32 H32 120.8 . .
C23 C24 C25 119.8(3) . .
C23 C24 H24 120.1 . .
C25 C24 H24 120.1 . .
C9 C10 C11 121.9(3) . .
C9 C10 H10 119.1 . .
C11 C10 H10 119.1 . .
C28 C33 C32 121.5(4) . .
C28 C33 H33 119.2 . .
C32 C33 H33 119.2 . .
C8 C9 C10 120.5(3) . .
C8 C9 H9 119.8 . .
C10 C9 H9 119.8 . .
C18 C17 C16 120.6(4) . .
C18 C17 H17 119.7 . .
C16 C17 H17 119.7 . .
O2 C13 N3 120.6(4) . .
O2 C13 C11 122.6(3) . 2_665
N3 C13 C11 116.8(3) . 2_665
C4 C5 C6 112.8(3) . .
C4 C5 H5B 109.0 . .
C6 C5 H5B 109.0 . .
C4 C5 H5A 109.0 . .
C6 C5 H5A 109.0 . .
H5B C5 H5A 107.8 . .
N2 C4 C5 110.0(3) . .
N2 C4 H4A 109.7 . .
C5 C4 H4A 109.7 . .
N2 C4 H4B 109.7 . .
C5 C4 H4B 109.7 . .
H4A C4 H4B 108.2 . .
N1 C1 N2 109.9(4) . .
N1 C1 H1 125.1 . .
N2 C1 H1 125.1 . .
N3 C6 C5 113.6(3) . .
N3 C6 H6A 108.9 . .
C5 C6 H6A 108.9 . .
N3 C6 H6B 108.9 . .
C5 C6 H6B 108.9 . .
H6A C6 H6B 107.7 . .
C2 C3 N2 106.8(5) . .
C2 C3 H3 126.6 . .
N2 C3 H3 126.6 . .
C3 C2 N1 107.4(5) . .
C3 C2 H2 126.3 . .
N1 C2 H2 126.3 . .

loop_
_geom_bond_atom_site_label_1
_geom_bond_atom_site_label_2
_geom_bond_distance
_geom_bond_site_symmetry_2
Fe1 O3 2.013(2) .
Fe1 O6 2.016(2) .
Fe1 O7 2.018(2) .
Fe1 O8 2.034(2) .
Fe1 N4 2.046(3) .
Fe1 N5 2.056(2) .
O8 C27 1.279(4) .
O3 C14 1.284(4) .
O7 C21 1.284(4) .
O6 C20 1.286(4) .
N5 C26 1.320(4) .
N5 C22 1.329(4) .
O4 C14 1.218(4) .
O11 C28 1.339(4) .
O11 H11 0.8200 .
N4 C19 1.330(4) .
N4 C15 1.343(4) .
O1 C7 1.221(4) .
O9 C27 1.223(4) .
O5 C20 1.222(4) .
O10 C21 1.221(4) .
O14 H14B 0.8498 .
O14 H14A 0.8498 .
O2 C13 1.220(4) .
N3 C7 1.393(4) .
N3 C13 1.401(5) .
N3 C6 1.473(5) .
N6 O13 1.211(4) .
N6 O12 1.223(4) .
N6 C31 1.434(5) .
C22 C23 1.380(4) .
C22 C21 1.526(5) .
C19 C18 1.374(5) .
C19 C20 1.512(5) .
N2 C1 1.324(5) .
N2 C3 1.362(5) .
N2 C4 1.479(5) .
C14 C15 1.518(5) .
C12 C11 1.411(5) .
C12 C12 1.418(7) 2_665
C12 C8 1.421(5) 2_665
C31 C32 1.376(5) .
C31 C30 1.398(5) .
C8 C9 1.381(5) .
C8 C12 1.421(5) 2_665
C8 C7 1.468(5) .
C28 C33 1.372(5) .
C28 C29 1.393(5) .
C25 C26 1.384(5) .
C25 C24 1.390(5) .
C25 H25 0.9300 .
C27 C26 1.520(5) .
C29 C30 1.369(5) .
C29 H29 0.9300 .
C15 C16 1.368(5) .
C11 C10 1.389(5) .
C11 C13 1.472(5) 2_665
N1 C1 1.302(5) .
N1 C2 1.350(6) .
N1 H1N 0.8600 .
C16 C17 1.387(5) .
C16 H16 0.9300 .
C30 H30 0.9300 .
C23 C24 1.375(5) .
C23 H23 0.9300 .
C18 C17 1.379(6) .
C18 H18 0.9300 .
C32 C33 1.375(5) .
C32 H32 0.9300 .
C24 H24 0.9300 .
C10 C9 1.385(5) .
C10 H10 0.9300 .
C33 H33 0.9300 .
C9 H9 0.9300 .
C17 H17 0.9300 .
C13 C11 1.472(5) 2_665
C5 C4 1.483(5) .
C5 C6 1.513(6) .
C5 H5B 0.9700 .
C5 H5A 0.9700 .
C4 H4A 0.9700 .
C4 H4B 0.9700 .
C1 H1 0.9300 .
C6 H6A 0.9700 .
C6 H6B 0.9700 .
C3 C2 1.350(7) .
C3 H3 0.9300 .
C2 H2 0.9300 .
